data_8100886
loop_
_publ_author_name
'Horn, E.'
'Onai, S.'

_publ_section_title
;
 Crystal structure of aquo-(N,N,N',N'-1,1,4,4-tetramethylethenediamine)-
 tricarbonyl-manganese(I) tetrafluoroborate,
 [(H~2~O)(CO)~3~(C~6~H~16~N~2~)Mn](BF~4~)
;
_journal_coden_ASTM ZKNSFT
_journal_issue 1
_journal_name_full 'Zeitschrift f\"ur Kristallographie - New Crystal Structures'
_journal_page_first 73
_journal_page_last 76
_journal_paper_doi 10.1524/ncrs.2001.216.14.73
_journal_volume 216
_journal_year 2001
_chemical_formula_moiety 'C10 H18 Br N2 O3 Re'
_chemical_formula_structural '[Re(CO)3(C7 H18 N2)Br]'
_chemical_formula_sum 'C10 H18 Br N2 O3 Re'
_chemical_formula_weight 480.37
_space_group_IT_number 61
_symmetry_cell_setting orthorhombic
_symmetry_Int_Tables_number 61
_symmetry_space_group_name_Hall '-P 2ac 2ab'
_symmetry_space_group_name_H-M 'P b c a'
_cell_angle_alpha 90
_cell_angle_beta 90
_cell_angle_gamma 90
_cell_formula_units_Z 8
_cell_length_a 14.496(2)
_cell_length_b 13.338(2)
_cell_length_c 14.722(2)
_cell_measurement_temperature 296.2
_cell_volume 2846.3(5)
_diffrn_ambient_temperature 296.2
_exptl_crystal_density_diffrn 2.242
_refine_ls_R_factor_obs 0.0419
_refine_ls_wR_factor_obs 0.0504
_cod_database_code 8100886

loop_
_symmetry_equiv_pos_as_xyz
x,y,z
1/2+x,1/2-y,-z
-x,1/2+y,1/2-z
1/2-x,-y,1/2+z
-x,-y,-z
1/2-x,1/2+y,z
x,1/2-y,1/2+z
1/2+x,y,1/2-z

loop_
_atom_site_aniso_label
_atom_site_aniso_U_11
_atom_site_aniso_U_22
_atom_site_aniso_U_33
_atom_site_aniso_U_12
_atom_site_aniso_U_13
_atom_site_aniso_U_23
Re(1) 0.0285(1) 0.0280(1) 0.0284(1) 0.0010(1) 0.0050(1) 0.0020(1)
Br(1) 0.0559(5) 0.0610(6) 0.0630(6) -0.0005(5) 0.0068(5) 0.0136(6)
O(1) 0.058(4) 0.035(3) 0.073(4) -0.011(3) 0.014(3) 0.011(3)
O(2) 0.114(7) 0.089(6) 0.045(3) 0.001(5) 0.008(4) -0.035(4)
O(3) 0.037(3) 0.050(4) 0.118(6) 0.014(3) 0.015(4) 0.017(4)
N(1) 0.032(3) 0.041(3) 0.030(2) -0.007(2) 0.001(2) -0.001(2)
N(2) 0.028(2) 0.043(3) 0.029(3) 0.002(2) 0.004(2) 0.004(2)
C(1) 0.034(4) 0.033(3) 0.032(4) -0.001(3) 0.008(3) 0.000(3)
C(2) 0.052(5) 0.053(5) 0.032(3) 0.002(4) 0.005(4) -0.006(3)
C(3) 0.036(3) 0.034(4) 0.057(5) 0.008(3) 0.009(4) 0.008(4)
C(4) 0.035(3) 0.062(6) 0.049(5) -0.007(4) -0.010(4) 0.005(5)
C(5) 0.048(5) 0.054(5) 0.033(4) -0.009(4) 0.003(3) 0.011(3)
C(6) 0.048(4) 0.042(4) 0.040(4) -0.003(3) 0.003(4) -0.009(4)
C(7) 0.048(4) 0.047(5) 0.048(4) 0.008(4) 0.011(4) -0.012(4)
C(8) 0.038(4) 0.039(3) 0.049(4) 0.007(3) 0.007(3) 0.006(3)
C(9) 0.028(3) 0.047(5) 0.052(5) -0.006(3) 0.000(3) 0.011(4)
C(10) 0.046(5) 0.057(5) 0.032(3) -0.006(4) -0.010(4) 0.009(4)

loop_
_atom_site_label
_atom_site_fract_x
_atom_site_fract_y
_atom_site_fract_z
_atom_site_U_iso_or_equiv
_atom_site_thermal_displace_type
_atom_site_calc_flag
_atom_site_calc_attached_atom
_atom_site_occupancy
_atom_site_refinement_flags
Re(1) 0.66827(2) 0.09782(2) 0.82529(2) 0.02830(6) Uani d . 1.00 .
Br(1) 0.73900(7) 0.25830(8) 0.75610(8) 0.0600(3) Uani d . 1.00 .
O(1) 0.5881(5) -0.0941(5) 0.9045(5) 0.055(2) Uani d . 1.00 .
O(2) 0.6482(7) 0.0009(7) 0.6395(5) 0.083(3) Uani d . 1.00 .
O(3) 0.8557(4) -0.0043(5) 0.8347(6) 0.068(2) Uani d . 1.00 .
N(1) 0.6888(4) 0.1725(5) 0.9654(4) 0.034(1) Uani d . 1.00 .
N(2) 0.5269(4) 0.1757(5) 0.8126(4) 0.033(1) Uani d . 1.00 .
C(1) 0.6178(5) -0.0210(6) 0.8742(5) 0.033(2) Uani d . 1.00 .
C(2) 0.6549(7) 0.0372(7) 0.7087(6) 0.046(2) Uani d . 1.00 .
C(3) 0.7875(5) 0.0356(6) 0.8328(7) 0.042(2) Uani d . 1.00 .
C(4) 0.7903(6) 0.1841(7) 0.9846(6) 0.048(2) Uani d . 1.00 .
C(5) 0.6527(6) 0.1071(7) 1.0389(5) 0.045(2) Uani d . 1.00 .
C(6) 0.6499(6) 0.2754(6) 0.9751(6) 0.043(2) Uani d . 1.00 .
C(7) 0.5477(6) 0.2850(7) 0.9562(6) 0.048(2) Uani d . 1.00 .
C(8) 0.5216(6) 0.2795(6) 0.8552(6) 0.042(2) Uani d . 1.00 .
C(9) 0.4527(5) 0.1129(7) 0.8506(6) 0.042(2) Uani d . 1.00 .
C(10) 0.5038(6) 0.1897(7) 0.7151(5) 0.045(2) Uani d . 1.00 .
H(1) 0.8204 0.1195 0.9792 0.0589 Uiso calc . 1.00 .
H(2) 0.8171 0.2306 0.9414 0.0589 Uiso calc . 1.00 .
H(3) 0.7987 0.2098 1.0457 0.0589 Uiso calc . 1.00 .
H(4) 0.6637 0.1386 1.0973 0.0543 Uiso calc . 1.00 .
H(5) 0.5870 0.0970 1.0304 0.0543 Uiso calc . 1.00 .
H(6) 0.6841 0.0428 1.0369 0.0543 Uiso calc . 1.00 .
H(7) 0.6610 0.2977 1.0369 0.0517 Uiso calc . 1.00 .
H(8) 0.6823 0.3191 0.9332 0.0517 Uiso calc . 1.00 .
H(9) 0.5163 0.2310 0.9878 0.0578 Uiso calc . 1.00 .
H(10) 0.5270 0.3489 0.9800 0.0578 Uiso calc . 1.00 .
H(11) 0.5631 0.3233 0.8220 0.0509 Uiso calc . 1.00 .
H(12) 0.4589 0.3036 0.8489 0.0509 Uiso calc . 1.00 .
H(13) 0.3940 0.1467 0.8431 0.0509 Uiso calc . 1.00 .
H(14) 0.4512 0.0490 0.8190 0.0509 Uiso calc . 1.00 .
H(15) 0.4642 0.1015 0.9147 0.0509 Uiso calc . 1.00 .
H(16) 0.5505 0.2313 0.6866 0.0544 Uiso calc . 1.00 .
H(17) 0.5019 0.1250 0.6851 0.0544 Uiso calc . 1.00 .
H(18) 0.4442 0.2221 0.7099 0.0544 Uiso calc . 1.00 .

loop_
_geom_bond_atom_site_label_1
_geom_bond_atom_site_label_2
_geom_bond_distance
_geom_bond_site_symmetry_1
_geom_bond_site_symmetry_2
_geom_bond_publ_flag
Re(1) Br(1) 2.583(2) 1_555 1_555 yes
Re(1) N(1) 2.310(9) 1_555 1_555 yes
Re(1) N(2) 2.305(9) 1_555 1_555 yes
Re(1) C(1) 1.89(1) 1_555 1_555 yes
Re(1) C(2) 1.91(1) 1_555 1_555 yes
Re(1) C(3) 1.92(1) 1_555 1_555 yes
O(1) C(1) 1.15(1) 1_555 1_555 yes
O(2) C(2) 1.13(1) 1_555 1_555 yes
O(3) C(3) 1.12(1) 1_555 1_555 yes
N(1) C(4) 1.51(1) 1_555 1_555 yes
N(1) C(5) 1.48(1) 1_555 1_555 yes
N(1) C(6) 1.49(2) 1_555 1_555 yes
N(1) C(7) 2.54(2) 1_555 1_555 yes
N(2) C(7) 2.59(2) 1_555 1_555 yes
N(2) C(8) 1.52(2) 1_555 1_555 yes
N(2) C(9) 1.47(1) 1_555 1_555 yes
N(2) C(10) 1.49(1) 1_555 1_555 yes
C(1) C(2) 2.61(2) 1_555 1_555 yes
C(4) C(5) 2.38(2) 1_555 1_555 yes
C(4) C(6) 2.38(2) 1_555 1_555 yes
C(5) C(6) 2.43(2) 1_555 1_555 yes
C(6) C(7) 1.51(2) 1_555 1_555 yes
C(6) C(8) 2.56(2) 1_555 1_555 yes
C(7) C(8) 1.54(2) 1_555 1_555 yes
C(8) C(9) 2.44(2) 1_555 1_555 yes
C(8) C(10) 2.40(2) 1_555 1_555 yes
C(9) C(10) 2.36(2) 1_555 1_555 yes
